data_8105950
loop_
_publ_author_name
'Tan, Yee Seng'
'Tiekink, Edward R.T.'

_publ_section_title
;
 Crystal structure of
 catena-poly{[\m2-1,2-bis(diphenylphosphino)ethane]dichloridocadmium(II)},
 C26H24CdCl2P2
;
_journal_issue 5
_journal_name_full 'Zeitschrift f\"ur Kristallographie - New Crystal Structures'
_journal_page_first 1105
_journal_page_last 1107
_journal_paper_doi 10.1515/ncrs-2019-0371
_journal_volume 234
_journal_year 2019
_chemical_formula_moiety 'C26 H24 Cd Cl2 P2'
_chemical_formula_sum 'C26 H24 Cd Cl2 P2'
_chemical_formula_weight 581.69
_space_group_crystal_system monoclinic
_space_group_IT_number 14
_space_group_name_Hall '-P 2yn'
_space_group_name_H-M_alt 'P 1 21/n 1'
_atom_sites_solution_hydrogens geom
_atom_sites_solution_primary direct
_atom_sites_solution_secondary difmap
_audit_creation_method SHELXL-2014/7
_cell_angle_alpha 90
_cell_angle_beta 100.9550(10)
_cell_angle_gamma 90
_cell_formula_units_Z 4
_cell_length_a 13.20030(10)
_cell_length_b 11.46550(10)
_cell_length_c 16.73900(10)
_cell_measurement_reflns_used 21985
_cell_measurement_temperature 100(2)
_cell_measurement_theta_max 76.3300
_cell_measurement_theta_min 3.9100
_cell_volume 2487.25(3)
_computing_cell_refinement 'CrysAlisPro [1]'
_computing_data_collection 'CrysAlisPro [1]'
_computing_data_reduction 'CrysAlisPro [1]'
_computing_molecular_graphics 'ORTEP-3 for Windows [4]'
_computing_publication_material 'SHELXL-2014/7 [3]'
_computing_structure_refinement 'SHELXL-2014/7 [3]'
_computing_structure_solution 'SHELXS-97 [2]'
_diffrn_ambient_temperature 100(2)
_diffrn_detector_area_resol_mean 5.2558
_diffrn_measured_fraction_theta_full 1.000
_diffrn_measured_fraction_theta_max 1.000
_diffrn_measurement_device_type 'XtaLAB Synergy, Dualflex, AtlasS2'
_diffrn_measurement_method '\w scans'
_diffrn_radiation_type CuK\a
_diffrn_radiation_wavelength 1.54184
_diffrn_reflns_av_R_equivalents 0.0265
_diffrn_reflns_av_unetI/netI 0.0160
_diffrn_reflns_Laue_measured_fraction_full 1.000
_diffrn_reflns_Laue_measured_fraction_max 1.000
_diffrn_reflns_limit_h_max 15
_diffrn_reflns_limit_h_min -15
_diffrn_reflns_limit_k_max 7
_diffrn_reflns_limit_k_min -13
_diffrn_reflns_limit_l_max 19
_diffrn_reflns_limit_l_min -19
_diffrn_reflns_number 29209
_diffrn_reflns_point_group_measured_fraction_full 1.000
_diffrn_reflns_point_group_measured_fraction_max 1.000
_diffrn_reflns_theta_full 67.058
_diffrn_reflns_theta_max 67.058
_diffrn_reflns_theta_min 3.922
_diffrn_source 'micro-focus sealed X-ray tube'
_exptl_absorpt_coefficient_mu 10.307
_exptl_absorpt_correction_T_max 0.685
_exptl_absorpt_correction_T_min 0.359
_exptl_absorpt_correction_type gaussian
_exptl_absorpt_process_details 'CrysAlisPro [1]'
_exptl_crystal_colour colourless
_exptl_crystal_density_diffrn 1.553
_exptl_crystal_description prism
_exptl_crystal_F_000 1168
_exptl_crystal_size_max 0.164
_exptl_crystal_size_mid 0.127
_exptl_crystal_size_min 0.088
_refine_diff_density_max 0.315
_refine_diff_density_min -0.480
_refine_diff_density_rms 0.074
_refine_ls_extinction_coef .
_refine_ls_extinction_method none
_refine_ls_goodness_of_fit_ref 1.046
_refine_ls_hydrogen_treatment constr
_refine_ls_matrix_type full
_refine_ls_number_parameters 280
_refine_ls_number_reflns 4433
_refine_ls_number_restraints 0
_refine_ls_restrained_S_all 1.046
_refine_ls_R_factor_all 0.0179
_refine_ls_R_factor_gt 0.0173
_refine_ls_shift/su_max 0.002
_refine_ls_shift/su_mean 0.000
_refine_ls_structure_factor_coef Fsqd
_refine_ls_weighting_details 'w=1/[\s^2^(Fo^2^)+(0.0238P)^2^+1.5877P] where P=(Fo^2^+2Fc^2^)/3'
_refine_ls_weighting_scheme calc
_refine_ls_wR_factor_gt 0.0448
_refine_ls_wR_factor_ref 0.0451
_reflns_Friedel_coverage 0.000
_reflns_Friedel_fraction_full .
_reflns_Friedel_fraction_max .
_reflns_number_gt 4326
_reflns_number_total 4433
_reflns_threshold_expression 'I > 2\s(I)'
_cod_data_source_file suppl_ncrs-2019-0371_suppl.cif
_cod_data_source_block shelx
_cod_original_sg_symbol_H-M 'P 21/n'
_cod_database_code 8105950
_shelx_shelxl_version_number 2014/7
_shelx_space_group_comment
;
The symmetry employed for this shelxl refinement is uniquely defined
by the following loop, which should always be used as a source of
symmetry information in preference to the above space-group names.
They are only intended as comments.
;
_shelx_estimated_absorpt_t_min 0.283
_shelx_estimated_absorpt_t_max 0.464

loop_
_space_group_symop_operation_xyz
'x, y, z'
'-x+1/2, y+1/2, -z+1/2'
'-x, -y, -z'
'x-1/2, -y-1/2, z-1/2'

loop_
_atom_site_label
_atom_site_type_symbol
_atom_site_fract_x
_atom_site_fract_y
_atom_site_fract_z
_atom_site_U_iso_or_equiv
_atom_site_adp_type
_atom_site_occupancy
_atom_site_site_symmetry_order
_atom_site_calc_flag
_atom_site_refinement_flags_posn
_atom_site_refinement_flags_adp
_atom_site_refinement_flags_occupancy
_atom_site_disorder_assembly
_atom_site_disorder_group
Cd Cd 0.24099(2) 0.37614(2) 0.45720(2) 0.01141(5) Uani 1 1 d . . . . .
Cl1 Cl 0.24002(3) 0.42277(4) 0.31518(2) 0.01976(10) Uani 1 1 d . . . . .
Cl2 Cl 0.14136(3) 0.21392(4) 0.49648(3) 0.01880(9) Uani 1 1 d . . . . .
P1 P 0.43166(3) 0.32444(4) 0.50754(2) 0.01034(9) Uani 1 1 d . . . . .
P2 P 0.16690(3) 0.54591(4) 0.53154(2) 0.01027(9) Uani 1 1 d . . . . .
C1 C 0.46585(13) 0.30945(14) 0.61680(10) 0.0118(3) Uani 1 1 d . . . . .
C2 C 0.38808(13) 0.27560(15) 0.65818(10) 0.0144(3) Uani 1 1 d . . . . .
H2 H 0.3208 0.2592 0.6286 0.017 Uiso 1 1 calc R U . . .
C3 C 0.40907(14) 0.26595(16) 0.74219(11) 0.0179(4) Uani 1 1 d . . . . .
H3 H 0.3562 0.2422 0.7701 0.021 Uiso 1 1 calc R U . . .
C4 C 0.50687(14) 0.29084(17) 0.78576(11) 0.0206(4) Uani 1 1 d . . . . .
H4 H 0.5210 0.2841 0.8434 0.025 Uiso 1 1 calc R U . . .
C5 C 0.58404(14) 0.32565(17) 0.74510(11) 0.0212(4) Uani 1 1 d . . . . .
H5 H 0.6509 0.3433 0.7750 0.025 Uiso 1 1 calc R U . . .
C6 C 0.56391(13) 0.33485(16) 0.66104(11) 0.0173(4) Uani 1 1 d . . . . .
H6 H 0.6171 0.3585 0.6335 0.021 Uiso 1 1 calc R U . . .
C7 C 0.47758(13) 0.19894(15) 0.45880(10) 0.0134(3) Uani 1 1 d . . . . .
C8 C 0.56929(14) 0.14136(16) 0.49142(12) 0.0164(4) Uani 1 1 d . . . . .
H8 H 0.6079 0.1637 0.5430 0.020 Uiso 1 1 calc R U . . .
C9 C 0.60379(14) 0.05108(16) 0.44790(13) 0.0212(4) Uani 1 1 d . . . . .
H9 H 0.6661 0.0115 0.4698 0.025 Uiso 1 1 calc R U . . .
C10 C 0.54756(16) 0.01878(17) 0.37283(12) 0.0243(4) Uani 1 1 d . . . . .
H10 H 0.5721 -0.0422 0.3431 0.029 Uiso 1 1 calc R U . . .
C11 C 0.45588(17) 0.07454(18) 0.34059(12) 0.0261(4) Uani 1 1 d . . . . .
H11 H 0.4171 0.0512 0.2893 0.031 Uiso 1 1 calc R U . . .
C12 C 0.42082(15) 0.16485(17) 0.38357(11) 0.0202(4) Uani 1 1 d . . . . .
H12 H 0.3580 0.2034 0.3616 0.024 Uiso 1 1 calc R U . . .
C13 C 0.51308(13) 0.44188(15) 0.48187(10) 0.0130(3) Uani 1 1 d . . . . .
H13A H 0.5864 0.4227 0.5029 0.016 Uiso 1 1 calc R U . . .
H13B H 0.5033 0.4492 0.4220 0.016 Uiso 1 1 calc R U . . .
C14 C 0.15531(12) 0.68822(15) 0.48320(10) 0.0119(3) Uani 1 1 d . . . . .
C15 C 0.12973(13) 0.78720(16) 0.52373(11) 0.0165(4) Uani 1 1 d . . . . .
H15 H 0.1193 0.7810 0.5782 0.020 Uiso 1 1 calc R U . . .
C16 C 0.11947(14) 0.89424(16) 0.48488(12) 0.0203(4) Uani 1 1 d . . . . .
H16 H 0.1023 0.9614 0.5128 0.024 Uiso 1 1 calc R U . . .
C17 C 0.13424(15) 0.90376(18) 0.40515(13) 0.0241(4) Uani 1 1 d . . . . .
H17 H 0.1274 0.9774 0.3787 0.029 Uiso 1 1 calc R U . . .
C18 C 0.15894(15) 0.80610(18) 0.36423(12) 0.0240(4) Uani 1 1 d . . . . .
H18 H 0.1688 0.8128 0.3097 0.029 Uiso 1 1 calc R U . . .
C19 C 0.16940(13) 0.69796(16) 0.40275(11) 0.0170(4) Uani 1 1 d . . . . .
H19 H 0.1861 0.6310 0.3745 0.020 Uiso 1 1 calc R U . . .
C20 C 0.23597(12) 0.56992(15) 0.63519(10) 0.0126(3) Uani 1 1 d . . . . .
C21 C 0.31405(13) 0.65336(17) 0.65099(11) 0.0165(4) Uani 1 1 d . . . . .
H21 H 0.3281 0.7011 0.6080 0.020 Uiso 1 1 calc R U . . .
C22 C 0.37145(14) 0.66716(18) 0.72913(12) 0.0222(4) Uani 1 1 d . . . . .
H22 H 0.4248 0.7239 0.7393 0.027 Uiso 1 1 calc R U . . .
C23 C 0.35093(15) 0.59816(19) 0.79242(12) 0.0229(4) Uani 1 1 d . . . . .
H23 H 0.3895 0.6082 0.8460 0.027 Uiso 1 1 calc R U . . .
C24 C 0.27397(14) 0.51480(18) 0.77695(11) 0.0218(4) Uani 1 1 d . . . . .
H24 H 0.2601 0.4674 0.8201 0.026 Uiso 1 1 calc R U . . .
C25 C 0.21690(14) 0.49968(16) 0.69913(11) 0.0173(4) Uani 1 1 d . . . . .
H25 H 0.1648 0.4415 0.6892 0.021 Uiso 1 1 calc R U . . .
C26 C 0.03491(12) 0.50648(15) 0.54192(10) 0.0127(3) Uani 1 1 d . . . . .
H26A H 0.0363 0.4321 0.5721 0.015 Uiso 1 1 calc R U . . .
H26B H 0.0068 0.5676 0.5734 0.015 Uiso 1 1 calc R U . . .

loop_
_atom_site_aniso_label
_atom_site_aniso_U_11
_atom_site_aniso_U_22
_atom_site_aniso_U_33
_atom_site_aniso_U_23
_atom_site_aniso_U_13
_atom_site_aniso_U_12
Cd 0.01095(7) 0.01168(7) 0.01163(7) -0.00037(4) 0.00226(5) 0.00043(4)
Cl1 0.0286(2) 0.0194(2) 0.01195(19) 0.00045(16) 0.00554(16) 0.00323(18)
Cl2 0.0198(2) 0.0161(2) 0.0192(2) 0.00328(16) 0.00060(16) -0.00598(17)
P1 0.01073(19) 0.0098(2) 0.01062(19) 0.00023(16) 0.00247(15) 0.00014(16)
P2 0.01015(19) 0.0100(2) 0.0111(2) 0.00013(15) 0.00310(15) -0.00022(16)
C1 0.0145(8) 0.0092(8) 0.0115(8) 0.0011(6) 0.0019(6) 0.0028(7)
C2 0.0140(8) 0.0128(8) 0.0164(8) -0.0007(7) 0.0029(7) 0.0003(7)
C3 0.0229(9) 0.0167(9) 0.0158(9) 0.0022(7) 0.0083(7) 0.0014(8)
C4 0.0277(10) 0.0209(10) 0.0126(8) 0.0022(7) 0.0018(7) 0.0056(8)
C5 0.0172(9) 0.0260(10) 0.0175(9) 0.0001(8) -0.0039(7) 0.0015(8)
C6 0.0128(8) 0.0205(9) 0.0188(9) 0.0018(8) 0.0033(7) -0.0001(7)
C7 0.0158(8) 0.0100(8) 0.0159(8) 0.0005(7) 0.0071(7) -0.0022(7)
C8 0.0144(8) 0.0128(8) 0.0231(9) 0.0015(7) 0.0061(7) -0.0024(7)
C9 0.0171(9) 0.0140(9) 0.0355(11) 0.0030(8) 0.0126(8) 0.0007(7)
C10 0.0347(11) 0.0125(9) 0.0305(11) -0.0033(8) 0.0187(9) -0.0007(8)
C11 0.0374(12) 0.0205(10) 0.0203(10) -0.0065(8) 0.0055(8) 0.0005(9)
C12 0.0244(10) 0.0170(9) 0.0183(9) -0.0012(8) 0.0013(7) 0.0034(8)
C13 0.0146(8) 0.0115(9) 0.0141(8) 0.0010(7) 0.0059(6) -0.0002(7)
C14 0.0095(8) 0.0110(8) 0.0149(8) 0.0013(7) 0.0015(6) -0.0011(6)
C15 0.0154(8) 0.0149(9) 0.0194(9) -0.0004(7) 0.0041(7) -0.0004(7)
C16 0.0179(9) 0.0118(9) 0.0310(11) -0.0007(8) 0.0040(8) 0.0007(7)
C17 0.0219(10) 0.0173(9) 0.0313(11) 0.0102(8) 0.0006(8) -0.0013(8)
C18 0.0271(10) 0.0264(10) 0.0187(9) 0.0081(8) 0.0052(8) -0.0008(9)
C19 0.0181(9) 0.0168(9) 0.0164(9) 0.0008(7) 0.0041(7) -0.0007(7)
C20 0.0112(8) 0.0137(8) 0.0131(8) -0.0011(7) 0.0033(6) 0.0036(7)
C21 0.0148(8) 0.0197(9) 0.0158(9) -0.0016(7) 0.0051(7) -0.0009(7)
C22 0.0155(9) 0.0273(11) 0.0229(10) -0.0060(8) 0.0013(7) -0.0032(8)
C23 0.0199(10) 0.0316(11) 0.0155(9) -0.0039(8) -0.0006(7) 0.0066(8)
C24 0.0232(9) 0.0272(11) 0.0157(9) 0.0051(8) 0.0053(7) 0.0069(8)
C25 0.0170(9) 0.0171(9) 0.0182(9) 0.0025(7) 0.0041(7) 0.0017(7)
C26 0.0109(8) 0.0140(8) 0.0137(9) 0.0006(7) 0.0039(7) -0.0009(7)

loop_
_atom_type_symbol
_atom_type_description
_atom_type_scat_dispersion_real
_atom_type_scat_dispersion_imag
_atom_type_scat_source
C C 0.0181 0.0091 'International Tables Vol C Tables 4.2.6.8 and 6.1.1.4'
H H 0.0000 0.0000 'International Tables Vol C Tables 4.2.6.8 and 6.1.1.4'
P P 0.2955 0.4335 'International Tables Vol C Tables 4.2.6.8 and 6.1.1.4'
Cl Cl 0.3639 0.7018 'International Tables Vol C Tables 4.2.6.8 and 6.1.1.4'
Cd Cd 0.1185 4.6533 'International Tables Vol C Tables 4.2.6.8 and 6.1.1.4'

loop_
_geom_angle_atom_site_label_1
_geom_angle_atom_site_label_2
_geom_angle_atom_site_label_3
_geom_angle
_geom_angle_site_symmetry_1
_geom_angle_site_symmetry_3
Cl1 Cd Cl2 121.849(15) . .
Cl1 Cd P1 101.194(14) . .
Cl2 Cd P1 106.301(14) . .
Cl1 Cd P2 111.739(14) . .
Cl2 Cd P2 99.835(14) . .
P1 Cd P2 116.766(13) . .
C1 P1 C7 109.83(8) . .
C1 P1 C13 105.29(8) . .
C7 P1 C13 102.55(7) . .
C1 P1 Cd 113.26(5) . .
C7 P1 Cd 115.21(6) . .
C13 P1 Cd 109.70(6) . .
C14 P2 C20 105.87(8) . .
C14 P2 C26 105.19(8) . .
C20 P2 C26 105.00(7) . .
C14 P2 Cd 117.86(6) . .
C20 P2 Cd 113.80(5) . .
C26 P2 Cd 108.08(6) . .
C2 C1 C6 119.33(15) . .
C2 C1 P1 117.53(13) . .
C6 C1 P1 123.08(13) . .
C3 C2 C1 120.07(16) . .
C3 C2 H2 120.0 . .
C1 C2 H2 120.0 . .
C2 C3 C4 120.28(16) . .
C2 C3 H3 119.9 . .
C4 C3 H3 119.9 . .
C5 C4 C3 119.90(16) . .
C5 C4 H4 120.1 . .
C3 C4 H4 120.1 . .
C4 C5 C6 120.22(17) . .
C4 C5 H5 119.9 . .
C6 C5 H5 119.9 . .
C5 C6 C1 120.19(16) . .
C5 C6 H6 119.9 . .
C1 C6 H6 119.9 . .
C12 C7 C8 119.89(16) . .
C12 C7 P1 117.43(13) . .
C8 C7 P1 122.57(14) . .
C9 C8 C7 119.53(18) . .
C9 C8 H8 120.2 . .
C7 C8 H8 120.2 . .
C10 C9 C8 120.17(18) . .
C10 C9 H9 119.9 . .
C8 C9 H9 119.9 . .
C9 C10 C11 120.59(17) . .
C9 C10 H10 119.7 . .
C11 C10 H10 119.7 . .
C12 C11 C10 119.66(19) . .
C12 C11 H11 120.2 . .
C10 C11 H11 120.2 . .
C11 C12 C7 120.15(18) . .
C11 C12 H12 119.9 . .
C7 C12 H12 119.9 . .
C13 C13 P1 111.21(14) 3_666 .
C13 C13 H13A 109.4 3_666 .
P1 C13 H13A 109.4 . .
C13 C13 H13B 109.4 3_666 .
P1 C13 H13B 109.4 . .
H13A C13 H13B 108.0 . .
C19 C14 C15 119.46(16) . .
C19 C14 P2 119.06(13) . .
C15 C14 P2 121.45(13) . .
C16 C15 C14 120.24(17) . .
C16 C15 H15 119.9 . .
C14 C15 H15 119.9 . .
C15 C16 C17 120.15(18) . .
C15 C16 H16 119.9 . .
C17 C16 H16 119.9 . .
C18 C17 C16 120.08(18) . .
C18 C17 H17 120.0 . .
C16 C17 H17 120.0 . .
C17 C18 C19 120.23(17) . .
C17 C18 H18 119.9 . .
C19 C18 H18 119.9 . .
C18 C19 C14 119.83(17) . .
C18 C19 H19 120.1 . .
C14 C19 H19 120.1 . .
C21 C20 C25 118.91(16) . .
C21 C20 P2 120.18(13) . .
C25 C20 P2 120.75(14) . .
C22 C21 C20 120.50(17) . .
C22 C21 H21 119.7 . .
C20 C21 H21 119.7 . .
C21 C22 C23 120.14(18) . .
C21 C22 H22 119.9 . .
C23 C22 H22 119.9 . .
C24 C23 C22 119.57(18) . .
C24 C23 H23 120.2 . .
C22 C23 H23 120.2 . .
C25 C24 C23 120.73(18) . .
C25 C24 H24 119.6 . .
C23 C24 H24 119.6 . .
C24 C25 C20 120.13(17) . .
C24 C25 H25 119.9 . .
C20 C25 H25 119.9 . .
C26 C26 P2 110.66(14) 3_566 .
C26 C26 H26A 109.5 3_566 .
P2 C26 H26A 109.5 . .
C26 C26 H26B 109.5 3_566 .
P2 C26 H26B 109.5 . .
H26A C26 H26B 108.1 . .

loop_
_geom_bond_atom_site_label_1
_geom_bond_atom_site_label_2
_geom_bond_distance
_geom_bond_site_symmetry_2
Cd Cl1 2.4342(4) .
Cd Cl2 2.4391(4) .
Cd P1 2.5672(4) .
Cd P2 2.5993(4) .
P1 C1 1.8068(17) .
P1 C7 1.8143(17) .
P1 C13 1.8244(17) .
P2 C14 1.8148(17) .
P2 C20 1.8210(17) .
P2 C26 1.8399(16) .
C1 C2 1.398(2) .
C1 C6 1.394(2) .
C2 C3 1.385(2) .
C2 H2 0.9500 .
C3 C4 1.386(3) .
C3 H3 0.9500 .
C4 C5 1.387(3) .
C4 H4 0.9500 .
C5 C6 1.386(3) .
C5 H5 0.9500 .
C6 H6 0.9500 .
C7 C12 1.393(3) .
C7 C8 1.396(3) .
C8 C9 1.391(3) .
C8 H8 0.9500 .
C9 C10 1.383(3) .
C9 H9 0.9500 .
C10 C11 1.384(3) .
C10 H10 0.9500 .
C11 C12 1.389(3) .
C11 H11 0.9500 .
C12 H12 0.9500 .
C13 C13 1.531(3) 3_666
C13 H13A 0.9900 .
C13 H13B 0.9900 .
C14 C19 1.398(2) .
C14 C15 1.396(2) .
C15 C16 1.383(3) .
C15 H15 0.9500 .
C16 C17 1.389(3) .
C16 H16 0.9500 .
C17 C18 1.384(3) .
C17 H17 0.9500 .
C18 C19 1.392(3) .
C18 H18 0.9500 .
C19 H19 0.9500 .
C20 C21 1.394(3) .
C20 C25 1.400(2) .
C21 C22 1.390(3) .
C21 H21 0.9500 .
C22 C23 1.389(3) .
C22 H22 0.9500 .
C23 C24 1.383(3) .
C23 H23 0.9500 .
C24 C25 1.386(3) .
C24 H24 0.9500 .
C25 H25 0.9500 .
C26 C26 1.533(3) 3_566
C26 H26A 0.9900 .
C26 H26B 0.9900 .

loop_
_geom_torsion_atom_site_label_1
_geom_torsion_atom_site_label_2
_geom_torsion_atom_site_label_3
_geom_torsion_atom_site_label_4
_geom_torsion
_geom_torsion_site_symmetry_1
_geom_torsion_site_symmetry_2
_geom_torsion_site_symmetry_3
_geom_torsion_site_symmetry_4
C7 P1 C1 C2 -102.84(14) . . . .
C13 P1 C1 C2 147.40(13) . . . .
Cd P1 C1 C2 27.55(15) . . . .
C7 P1 C1 C6 80.03(16) . . . .
C13 P1 C1 C6 -29.73(17) . . . .
Cd P1 C1 C6 -149.58(13) . . . .
C6 C1 C2 C3 -0.9(3) . . . .
P1 C1 C2 C3 -178.15(13) . . . .
C1 C2 C3 C4 0.6(3) . . . .
C2 C3 C4 C5 0.1(3) . . . .
C3 C4 C5 C6 -0.5(3) . . . .
C4 C5 C6 C1 0.2(3) . . . .
C2 C1 C6 C5 0.5(3) . . . .
P1 C1 C6 C5 177.59(14) . . . .
C1 P1 C7 C12 149.56(14) . . . .
C13 P1 C7 C12 -98.88(15) . . . .
Cd P1 C7 C12 20.23(16) . . . .
C1 P1 C7 C8 -34.32(16) . . . .
C13 P1 C7 C8 77.23(15) . . . .
Cd P1 C7 C8 -163.66(12) . . . .
C12 C7 C8 C9 0.7(3) . . . .
P1 C7 C8 C9 -175.30(13) . . . .
C7 C8 C9 C10 0.1(3) . . . .
C8 C9 C10 C11 -0.9(3) . . . .
C9 C10 C11 C12 0.9(3) . . . .
C10 C11 C12 C7 -0.1(3) . . . .
C8 C7 C12 C11 -0.7(3) . . . .
P1 C7 C12 C11 175.53(15) . . . .
C1 P1 C13 C13 -64.85(18) . . . 3_666
C7 P1 C13 C13 -179.76(16) . . . 3_666
Cd P1 C13 C13 57.33(17) . . . 3_666
C20 P2 C14 C19 139.41(13) . . . .
C26 P2 C14 C19 -109.74(14) . . . .
Cd P2 C14 C19 10.74(15) . . . .
C20 P2 C14 C15 -42.50(15) . . . .
C26 P2 C14 C15 68.35(15) . . . .
Cd P2 C14 C15 -171.16(12) . . . .
C19 C14 C15 C16 -0.7(3) . . . .
P2 C14 C15 C16 -178.75(13) . . . .
C14 C15 C16 C17 0.2(3) . . . .
C15 C16 C17 C18 0.2(3) . . . .
C16 C17 C18 C19 -0.2(3) . . . .
C17 C18 C19 C14 -0.3(3) . . . .
C15 C14 C19 C18 0.7(3) . . . .
P2 C14 C19 C18 178.83(14) . . . .
C14 P2 C20 C21 -35.95(15) . . . .
C26 P2 C20 C21 -146.93(14) . . . .
Cd P2 C20 C21 95.08(14) . . . .
C14 P2 C20 C25 148.67(14) . . . .
C26 P2 C20 C25 37.69(16) . . . .
Cd P2 C20 C25 -80.30(14) . . . .
C25 C20 C21 C22 -0.5(3) . . . .
P2 C20 C21 C22 -175.98(14) . . . .
C20 C21 C22 C23 -0.4(3) . . . .
C21 C22 C23 C24 0.8(3) . . . .
C22 C23 C24 C25 -0.2(3) . . . .
C23 C24 C25 C20 -0.7(3) . . . .
C21 C20 C25 C24 1.1(3) . . . .
P2 C20 C25 C24 176.50(13) . . . .
C14 P2 C26 C26 63.81(18) . . . 3_566
C20 P2 C26 C26 175.28(16) . . . 3_566
Cd P2 C26 C26 -62.92(17) . . . 3_566
